data_4035439
loop_
_publ_author_name
'Ding, Hui'
'Roberts, Andrew G.'
'Chiang, Rocky'
'Harran, Patrick G.'

_publ_section_title
;
 Cascading Auto-oxidative Biproline Guanylations Form Optically Active
 Dispacamide Dimers and Permit an Eight-Step Synthesis of (-)-Ageliferin.
;
_journal_issue 13
_journal_name_full 'The Journal of organic chemistry'
_journal_page_first 7231
_journal_page_last 7238
_journal_paper_doi 10.1021/acs.joc.8b00631
_journal_volume 83
_journal_year 2018
_chemical_absolute_configuration unkl
_chemical_formula_moiety 'C24 H30 N4 O6, C2 H6 O S'
_chemical_formula_sum 'C26 H36 N4 O7 S'
_chemical_formula_weight 548.65
_space_group_IT_number 4
_space_group_name_Hall 'P 2yb'
_space_group_name_H-M_alt 'P 1 21 1'
_symmetry_cell_setting monoclinic
_symmetry_space_group_name_Hall 'P 2yb'
_symmetry_space_group_name_H-M 'P 1 21 1'
_atom_sites_solution_hydrogens geom
_atom_sites_solution_primary direct
_atom_sites_solution_secondary difmap
_audit_block_doi 10.5517/cc10mvl2
_audit_creation_method SHELXL-97
_audit_update_record
;
2013-06-03 deposited with the CCDC.
2018-03-13 downloaded from the CCDC.
;
_cell_angle_alpha 90.00
_cell_angle_beta 112.289(3)
_cell_angle_gamma 90.00
_cell_formula_units_Z 4
_cell_length_a 17.808(6)
_cell_length_b 7.964(3)
_cell_length_c 21.315(7)
_cell_measurement_reflns_used 3274
_cell_measurement_temperature 100(2)
_cell_measurement_theta_max 21.36
_cell_measurement_theta_min 3.56
_cell_volume 2797.1(17)
_computing_cell_refinement 'Bruker SAINT'
_computing_data_collection 'Bruker APEX2'
_computing_data_reduction 'Bruker SAINT'
_computing_molecular_graphics 'Bruker SHELXTL'
_computing_publication_material 'Bruker SHELXTL'
_computing_structure_refinement 'SHELXL-97 (Sheldrick, 2008)'
_computing_structure_solution 'SHELXS-97 (Sheldrick, 2008)'
_diffrn_ambient_temperature 100(2)
_diffrn_measured_fraction_theta_full 0.995
_diffrn_measured_fraction_theta_max 0.987
_diffrn_measurement_device_type 'Bruker APEX-II CCD'
_diffrn_measurement_method '\f and \w scans'
_diffrn_radiation_monochromator graphite
_diffrn_radiation_source 'fine-focus sealed tube'
_diffrn_radiation_type MoK\a
_diffrn_radiation_wavelength 0.71073
_diffrn_reflns_av_R_equivalents 0.1464
_diffrn_reflns_av_sigmaI/netI 0.1581
_diffrn_reflns_limit_h_max 21
_diffrn_reflns_limit_h_min -22
_diffrn_reflns_limit_k_max 9
_diffrn_reflns_limit_k_min -9
_diffrn_reflns_limit_l_max 26
_diffrn_reflns_limit_l_min -26
_diffrn_reflns_number 21673
_diffrn_reflns_theta_full 25.00
_diffrn_reflns_theta_max 26.56
_diffrn_reflns_theta_min 3.56
_exptl_absorpt_coefficient_mu 0.166
_exptl_absorpt_correction_T_max 0.9967
_exptl_absorpt_correction_T_min 0.9431
_exptl_absorpt_correction_type multi-scan
_exptl_absorpt_process_details 'Sadabs (Bruker)'
_exptl_crystal_colour colorless
_exptl_crystal_density_diffrn 1.303
_exptl_crystal_density_method 'not measured'
_exptl_crystal_description needle
_exptl_crystal_F_000 1168
_exptl_crystal_size_max 0.20
_exptl_crystal_size_mid 0.04
_exptl_crystal_size_min 0.02
_refine_diff_density_max 0.275
_refine_diff_density_min -0.434
_refine_diff_density_rms 0.066
_refine_ls_abs_structure_details 'Flack H D (1983), Acta Cryst. A39, 876-881'
_refine_ls_extinction_method none
_refine_ls_goodness_of_fit_ref 1.023
_refine_ls_hydrogen_treatment constr
_refine_ls_matrix_type full
_refine_ls_number_parameters 702
_refine_ls_number_reflns 6181
_refine_ls_number_restraints 14
_refine_ls_restrained_S_all 1.023
_refine_ls_R_factor_all 0.1583
_refine_ls_R_factor_gt 0.0613
_refine_ls_shift/su_max 0.001
_refine_ls_shift/su_mean 0.000
_refine_ls_structure_factor_coef Fsqd
_refine_ls_weighting_details 'calc w=1/[\s^2^(Fo^2^)+(0.0348P)^2^+0.0000P] where P=(Fo^2^+2Fc^2^)/3'
_refine_ls_weighting_scheme calc
_refine_ls_wR_factor_gt 0.0982
_refine_ls_wR_factor_ref 0.1247
_reflns_number_gt 3197
_reflns_number_total 6181
_reflns_threshold_expression >2sigma(I)
_cod_data_source_file jo8b00631_si_003.cif
_cod_data_source_block har1304s
_cod_depositor_comments
;
The following automatic conversions were performed:

data item '_symmetry_cell_setting' value 'Monoclinic' was changed to
'monoclinic' in accordance with the
/home/data/users/saulius/crontab/automatic-downloads/current/ACS/lib/dictionaries/cif_core.dic
dictionary named 'cif_core.dic' version 2.4.2 last updated on
2011-04-26.

Automatic conversion script
Id: cif_fix_values 6909 2019-04-08 15:41:33Z antanas 
;
_cod_original_cell_volume 2797.2(17)
_cod_original_sg_symbol_H-M P2(1)
_cod_database_code 4035439

loop_
_symmetry_equiv_pos_as_xyz
'x, y, z'
'-x, y+1/2, -z'

loop_
_atom_site_label
_atom_site_type_symbol
_atom_site_fract_x
_atom_site_fract_y
_atom_site_fract_z
_atom_site_U_iso_or_equiv
_atom_site_adp_type
_atom_site_occupancy
_atom_site_symmetry_multiplicity
_atom_site_calc_flag
_atom_site_refinement_flags
_atom_site_disorder_assembly
_atom_site_disorder_group
O1 O 0.6123(3) 0.8798(6) 0.2258(2) 0.0366(12) Uani 1 1 d . . .
O2 O 0.6127(3) 0.5812(6) 0.1293(2) 0.0361(12) Uani 1 1 d . . .
O3 O 0.5733(3) 0.7871(6) 0.0500(2) 0.0464(13) Uani 1 1 d . A .
O4 O 1.0575(3) 0.8309(7) 0.0352(2) 0.0559(16) Uani 1 1 d . . .
O5 O 1.0852(3) 1.0073(6) 0.1246(2) 0.0371(12) Uani 1 1 d . . .
O6 O 1.1719(3) 0.6668(6) 0.1934(2) 0.0388(12) Uani 1 1 d . . .
N1 N 0.6686(3) 0.8493(7) 0.3629(3) 0.0350(14) Uani 1 1 d . . .
H1N H 0.6180 0.8833 0.3433 0.042 Uiso 1 1 calc R . .
N2 N 0.7317(3) 0.8092(7) 0.2173(2) 0.0309(14) Uani 1 1 d . . .
N3 N 1.0554(3) 0.7525(7) 0.2014(2) 0.0301(14) Uani 1 1 d . . .
N4 N 1.2493(3) 0.6207(7) 0.3314(3) 0.0344(15) Uani 1 1 d . . .
H4N H 1.2736 0.5708 0.3074 0.041 Uiso 1 1 calc R . .
C1 C 0.7080(4) 0.8255(9) 0.4314(3) 0.0401(19) Uani 1 1 d . . .
H1 H 0.6862 0.8441 0.4651 0.048 Uiso 1 1 calc R . .
C2 C 0.7851(5) 0.7698(9) 0.4423(3) 0.0413(19) Uani 1 1 d . . .
H2 H 0.8258 0.7414 0.4849 0.050 Uiso 1 1 calc R . .
C3 C 0.7928(4) 0.7624(9) 0.3782(3) 0.0380(19) Uani 1 1 d . . .
H3 H 0.8398 0.7290 0.3705 0.046 Uiso 1 1 calc R . .
C4 C 0.7192(4) 0.8127(8) 0.3289(3) 0.0262(16) Uani 1 1 d . . .
C5 C 0.6843(4) 0.8370(8) 0.2546(3) 0.0286(16) Uani 1 1 d . . .
C6 C 0.8189(4) 0.7720(9) 0.2399(3) 0.0306(16) Uani 1 1 d . . .
H6A H 0.8294 0.6503 0.2479 0.037 Uiso 1 1 calc R . .
H6B H 0.8504 0.8342 0.2819 0.037 Uiso 1 1 calc R . .
C7 C 0.8400(4) 0.8331(8) 0.1793(3) 0.0298(16) Uani 1 1 d . . .
H7 H 0.8509 0.9566 0.1839 0.036 Uiso 1 1 calc R . .
C8 C 0.7607(3) 0.8017(9) 0.1181(3) 0.0299(16) Uani 1 1 d . . .
H8A H 0.7565 0.8778 0.0802 0.036 Uiso 1 1 calc R . .
H8B H 0.7580 0.6841 0.1023 0.036 Uiso 1 1 calc R . .
C9 C 0.6922(4) 0.8372(9) 0.1439(3) 0.0301(16) Uani 1 1 d . . .
H9 H 0.6736 0.9563 0.1343 0.036 Uiso 1 1 calc R . .
C10 C 0.6216(4) 0.7171(10) 0.1100(3) 0.0334(17) Uani 1 1 d . . .
C11 C 0.5099(5) 0.6772(12) 0.0046(4) 0.072(3) Uani 1 1 d D . .
H11A H 0.4958 0.5877 0.0305 0.086 Uiso 0.45(2) 1 calc PR A 1
H11B H 0.4603 0.7421 -0.0212 0.086 Uiso 0.45(2) 1 calc PR A 1
H11C H 0.5266 0.5591 0.0165 0.086 Uiso 0.55(2) 1 calc PR A 2
H11D H 0.4595 0.6958 0.0129 0.086 Uiso 0.55(2) 1 calc PR A 2
C12 C 0.5450(14) 0.607(3) -0.0404(11) 0.071(8) Uani 0.45(2) 1 d PDU A 1
H12A H 0.5704 0.6964 -0.0570 0.086 Uiso 0.45(2) 1 calc PR A 1
H12B H 0.5024 0.5529 -0.0788 0.086 Uiso 0.45(2) 1 calc PR A 1
H12C H 0.5861 0.5233 -0.0158 0.086 Uiso 0.45(2) 1 calc PR A 1
C12A C 0.4923(10) 0.699(2) -0.0652(6) 0.047(5) Uani 0.55(2) 1 d PDU A 2
H12D H 0.5427 0.7210 -0.0722 0.056 Uiso 0.55(2) 1 calc PR A 2
H12E H 0.4553 0.7947 -0.0820 0.056 Uiso 0.55(2) 1 calc PR A 2
H12F H 0.4666 0.5974 -0.0898 0.056 Uiso 0.55(2) 1 calc PR A 2
C13 C 0.9125(4) 0.7442(8) 0.1734(3) 0.0272(16) Uani 1 1 d . . .
H13 H 0.9009 0.6211 0.1679 0.033 Uiso 1 1 calc R . .
C14 C 0.9944(3) 0.7710(9) 0.2324(3) 0.0286(16) Uani 1 1 d . . .
H14A H 0.9973 0.8842 0.2523 0.034 Uiso 1 1 calc R . .
H14B H 1.0029 0.6859 0.2683 0.034 Uiso 1 1 calc R . .
C15 C 1.0174(4) 0.7509(9) 0.1266(3) 0.0333(18) Uani 1 1 d . . .
H15 H 1.0166 0.6332 0.1101 0.040 Uiso 1 1 calc R . .
C16 C 0.9297(4) 0.8086(9) 0.1114(3) 0.0326(17) Uani 1 1 d . . .
H16A H 0.8916 0.7581 0.0688 0.039 Uiso 1 1 calc R . .
H16B H 0.9252 0.9324 0.1078 0.039 Uiso 1 1 calc R . .
C17 C 1.0572(4) 0.8636(10) 0.0911(3) 0.0372(18) Uani 1 1 d . . .
C18 C 1.1147(4) 1.1346(10) 0.0899(3) 0.047(2) Uani 1 1 d . . .
H18A H 1.1136 1.2459 0.1102 0.057 Uiso 1 1 calc R . .
H18B H 1.0780 1.1391 0.0415 0.057 Uiso 1 1 calc R . .
C19 C 1.1999(4) 1.0979(10) 0.0948(4) 0.052(2) Uani 1 1 d . . .
H19A H 1.2367 1.0963 0.1426 0.078 Uiso 1 1 calc R . .
H19B H 1.2171 1.1853 0.0708 0.078 Uiso 1 1 calc R . .
H19C H 1.2011 0.9884 0.0742 0.078 Uiso 1 1 calc R . .
C20 C 1.1336(4) 0.7022(9) 0.2301(3) 0.0338(17) Uani 1 1 d . . .
C21 C 1.1748(4) 0.6949(9) 0.3043(3) 0.0318(17) Uani 1 1 d . . .
C22 C 1.1584(4) 0.7611(9) 0.3589(3) 0.0346(18) Uani 1 1 d . . .
H22 H 1.1115 0.8216 0.3565 0.042 Uiso 1 1 calc R . .
C23 C 1.2269(4) 0.7189(10) 0.4189(4) 0.044(2) Uani 1 1 d . . .
H23 H 1.2333 0.7459 0.4640 0.053 Uiso 1 1 calc R . .
C24 C 1.2815(5) 0.6334(10) 0.4002(3) 0.045(2) Uani 1 1 d . . .
H24 H 1.3324 0.5907 0.4297 0.054 Uiso 1 1 calc R . .
O7 O 0.3546(3) 0.4334(6) 0.2824(2) 0.0347(12) Uani 1 1 d . . .
O8 O 0.4854(3) 0.6430(6) 0.3929(2) 0.0362(12) Uani 1 1 d . . .
O9 O 0.5068(3) 0.4149(5) 0.4615(2) 0.0371(12) Uani 1 1 d . . .
O10 O 0.9205(3) 0.0290(6) 0.3674(2) 0.0372(12) Uani 1 1 d . . .
O11 O 0.9389(2) 0.1978(6) 0.45858(19) 0.0371(12) Uani 1 1 d . . .
O12 O 0.9393(3) 0.3275(6) 0.2895(2) 0.0366(12) Uani 1 1 d . . .
N5 N 0.2879(3) 0.5280(7) 0.1502(3) 0.0373(15) Uani 1 1 d . . .
H5N H 0.2543 0.5214 0.1715 0.045 Uiso 1 1 calc R . .
N6 N 0.4825(3) 0.4161(6) 0.2845(2) 0.0258(13) Uani 1 1 d . . .
N7 N 0.8114(3) 0.2835(7) 0.2826(2) 0.0277(13) Uani 1 1 d . . .
N8N N 0.9029(3) 0.3104(7) 0.1546(2) 0.0335(14) Uani 1 1 d . . .
H8 H 0.9551 0.3082 0.1800 0.040 Uiso 1 1 calc R . .
C25 C 0.2658(4) 0.5714(9) 0.0838(3) 0.0396(19) Uani 1 1 d . . .
H25 H 0.2128 0.6013 0.0536 0.048 Uiso 1 1 calc R . .
C26 C 0.3345(4) 0.5641(10) 0.0683(3) 0.044(2) Uani 1 1 d . . .
H26 H 0.3371 0.5856 0.0254 0.053 Uiso 1 1 calc R . .
C27 C 0.3994(4) 0.5190(9) 0.1278(3) 0.0347(17) Uani 1 1 d . . .
H27 H 0.4542 0.5063 0.1324 0.042 Uiso 1 1 calc R . .
C28 C 0.3698(4) 0.4958(9) 0.1795(3) 0.0294(17) Uani 1 1 d . . .
C29 C 0.4021(4) 0.4460(8) 0.2513(3) 0.0312(17) Uani 1 1 d . . .
C30 C 0.5462(4) 0.4118(9) 0.2561(3) 0.0320(17) Uani 1 1 d . . .
H30A H 0.5648 0.5267 0.2515 0.038 Uiso 1 1 calc R . .
H30B H 0.5263 0.3565 0.2112 0.038 Uiso 1 1 calc R . .
C31 C 0.6141(4) 0.3105(9) 0.3077(3) 0.0277(16) Uani 1 1 d . . .
H31 H 0.6035 0.1886 0.2966 0.033 Uiso 1 1 calc R . .
C32 C 0.6031(4) 0.3460(8) 0.3758(3) 0.0270(15) Uani 1 1 d . . .
H32A H 0.6246 0.2518 0.4080 0.032 Uiso 1 1 calc R . .
H32B H 0.6316 0.4504 0.3971 0.032 Uiso 1 1 calc R . .
C33 C 0.5127(4) 0.3639(8) 0.3561(3) 0.0266(15) Uani 1 1 d . . .
H33 H 0.4884 0.2536 0.3606 0.032 Uiso 1 1 calc R . .
C34 C 0.4981(4) 0.4939(9) 0.4029(3) 0.0313(17) Uani 1 1 d . . .
C35 C 0.5160(4) 0.5229(9) 0.5206(3) 0.0353(18) Uani 1 1 d . . .
H35A H 0.5007 0.4591 0.5538 0.042 Uiso 1 1 calc R . .
H35B H 0.4796 0.6214 0.5057 0.042 Uiso 1 1 calc R . .
C36 C 0.6030(4) 0.5807(10) 0.5532(3) 0.046(2) Uani 1 1 d . . .
H36A H 0.6389 0.4827 0.5656 0.068 Uiso 1 1 calc R . .
H36B H 0.6100 0.6458 0.5941 0.068 Uiso 1 1 calc R . .
H36C H 0.6165 0.6509 0.5212 0.068 Uiso 1 1 calc R . .
C37 C 0.6991(4) 0.3506(9) 0.3130(3) 0.0295(16) Uani 1 1 d . . .
H37 H 0.7067 0.4749 0.3185 0.035 Uiso 1 1 calc R . .
C38 C 0.7219(4) 0.2965(8) 0.2523(3) 0.0282(16) Uani 1 1 d . . .
H38A H 0.6970 0.1872 0.2336 0.034 Uiso 1 1 calc R . .
H38B H 0.7043 0.3817 0.2158 0.034 Uiso 1 1 calc R . .
C39 C 0.8423(4) 0.2890(9) 0.3571(3) 0.0271(16) Uani 1 1 d . . .
H39 H 0.8662 0.4022 0.3730 0.033 Uiso 1 1 calc R . .
C40 C 0.7663(4) 0.2667(8) 0.3733(3) 0.0282(16) Uani 1 1 d . . .
H40A H 0.7727 0.3227 0.4165 0.034 Uiso 1 1 calc R . .
H40B H 0.7544 0.1463 0.3764 0.034 Uiso 1 1 calc R . .
C41 C 0.9051(4) 0.1553(10) 0.3912(3) 0.0314(17) Uani 1 1 d . . .
C42 C 0.9883(5) 0.0702(9) 0.5053(3) 0.041(2) Uani 1 1 d . . .
H42A H 1.0454 0.0771 0.5092 0.049 Uiso 1 1 calc R . .
H42B H 0.9674 -0.0436 0.4894 0.049 Uiso 1 1 calc R . .
C43 C 0.9820(4) 0.1083(9) 0.5726(3) 0.041(2) Uani 1 1 d . . .
H43A H 1.0038 0.2206 0.5877 0.062 Uiso 1 1 calc R . .
H43B H 1.0132 0.0250 0.6062 0.062 Uiso 1 1 calc R . .
H43C H 0.9250 0.1038 0.5674 0.062 Uiso 1 1 calc R . .
C44 C 0.8659(4) 0.3060(8) 0.2526(3) 0.0280(16) Uani 1 1 d . . .
C45 C 0.8408(4) 0.3054(8) 0.1787(3) 0.0318(17) Uani 1 1 d . . .
C46 C 0.7675(4) 0.3099(8) 0.1224(3) 0.0327(17) Uani 1 1 d . . .
H46 H 0.7144 0.3053 0.1229 0.039 Uiso 1 1 calc R . .
C47 C 0.7880(4) 0.3229(9) 0.0645(3) 0.0423(19) Uani 1 1 d . . .
H47 H 0.7506 0.3325 0.0189 0.051 Uiso 1 1 calc R . .
C48 C 0.8712(5) 0.3193(8) 0.0857(3) 0.0381(19) Uani 1 1 d . . .
H48 H 0.9012 0.3224 0.0572 0.046 Uiso 1 1 calc R . .
S1S S 0.10112(11) 0.1934(2) 0.27513(8) 0.0359(5) Uani 1 1 d . . .
O1S O 0.0727(3) 0.3377(6) 0.2254(2) 0.0392(12) Uani 1 1 d . . .
C1S C 0.2013(4) 0.1447(9) 0.2809(3) 0.0370(18) Uani 1 1 d . . .
H1S1 H 0.1984 0.0840 0.2400 0.056 Uiso 1 1 calc R . .
H1S2 H 0.2283 0.0744 0.3208 0.056 Uiso 1 1 calc R . .
H1S3 H 0.2320 0.2489 0.2849 0.056 Uiso 1 1 calc R . .
C2S C 0.1295(4) 0.2785(9) 0.3588(3) 0.0390(19) Uani 1 1 d . . .
H2S1 H 0.1650 0.3758 0.3637 0.059 Uiso 1 1 calc R . .
H2S2 H 0.1583 0.1929 0.3922 0.059 Uiso 1 1 calc R . .
H2S3 H 0.0807 0.3134 0.3661 0.059 Uiso 1 1 calc R . .
S2S S 0.45378(10) 0.8667(2) 0.26398(8) 0.0333(4) Uani 1 1 d . . .
O2S O 0.5119(3) 0.9812(5) 0.3178(2) 0.0338(12) Uani 1 1 d . . .
C3S C 0.4268(5) 0.9761(9) 0.1845(3) 0.047(2) Uani 1 1 d . . .
H3S1 H 0.4134 1.0930 0.1902 0.071 Uiso 1 1 calc R . .
H3S2 H 0.3798 0.9215 0.1503 0.071 Uiso 1 1 calc R . .
H3S3 H 0.4727 0.9734 0.1698 0.071 Uiso 1 1 calc R . .
C4S C 0.3593(4) 0.8911(10) 0.2740(3) 0.041(2) Uani 1 1 d . . .
H4S1 H 0.3637 0.8434 0.3176 0.061 Uiso 1 1 calc R . .
H4S2 H 0.3166 0.8325 0.2372 0.061 Uiso 1 1 calc R . .
H4S3 H 0.3459 1.0107 0.2727 0.061 Uiso 1 1 calc R . .

loop_
_atom_site_aniso_label
_atom_site_aniso_U_11
_atom_site_aniso_U_22
_atom_site_aniso_U_33
_atom_site_aniso_U_23
_atom_site_aniso_U_13
_atom_site_aniso_U_12
O1 0.024(3) 0.048(3) 0.037(3) 0.003(2) 0.010(2) 0.006(3)
O2 0.039(3) 0.032(3) 0.034(3) 0.005(2) 0.010(2) -0.001(3)
O3 0.038(3) 0.054(3) 0.033(3) 0.013(3) -0.002(2) -0.008(3)
O4 0.052(3) 0.093(5) 0.032(3) -0.014(3) 0.027(3) -0.021(3)
O5 0.039(3) 0.046(3) 0.029(3) 0.006(2) 0.017(2) -0.005(3)
O6 0.036(3) 0.054(3) 0.031(3) 0.002(2) 0.018(2) 0.005(3)
N1 0.032(3) 0.043(4) 0.030(3) 0.004(3) 0.012(3) 0.003(3)
N2 0.027(3) 0.040(4) 0.025(3) 0.000(3) 0.009(3) 0.006(3)
N3 0.031(4) 0.040(4) 0.023(3) 0.001(3) 0.016(3) 0.000(3)
N4 0.028(3) 0.048(4) 0.027(3) 0.003(3) 0.010(3) -0.002(3)
C1 0.038(5) 0.047(5) 0.038(4) 0.009(4) 0.017(4) 0.000(4)
C2 0.044(5) 0.052(5) 0.029(4) 0.002(4) 0.015(4) -0.001(4)
C3 0.038(5) 0.038(5) 0.043(4) -0.005(4) 0.021(4) -0.004(4)
C4 0.028(4) 0.027(4) 0.024(3) 0.002(3) 0.010(3) -0.001(3)
C5 0.034(4) 0.026(4) 0.027(3) -0.003(3) 0.013(3) 0.001(3)
C6 0.026(4) 0.032(4) 0.030(4) -0.003(3) 0.006(3) -0.004(3)
C7 0.034(4) 0.026(4) 0.034(4) -0.003(3) 0.017(3) -0.002(3)
C8 0.033(4) 0.036(4) 0.025(3) -0.002(3) 0.016(3) 0.001(3)
C9 0.030(4) 0.031(4) 0.030(4) 0.011(3) 0.011(3) 0.008(3)
C10 0.030(4) 0.037(5) 0.033(4) 0.004(4) 0.011(3) 0.008(4)
C11 0.067(6) 0.083(7) 0.043(5) 0.008(5) -0.005(4) -0.036(6)
C12 0.081(12) 0.074(12) 0.064(11) -0.008(8) 0.033(8) -0.032(8)
C12A 0.052(9) 0.047(8) 0.037(7) -0.008(6) 0.012(6) -0.004(7)
C13 0.028(4) 0.025(4) 0.030(4) -0.003(3) 0.013(3) 0.003(3)
C14 0.026(4) 0.036(4) 0.028(4) 0.001(3) 0.016(3) -0.005(3)
C15 0.043(5) 0.033(4) 0.026(4) -0.008(3) 0.016(3) -0.007(4)
C16 0.031(4) 0.032(4) 0.035(4) -0.010(3) 0.013(3) -0.004(3)
C17 0.032(4) 0.051(5) 0.029(4) 0.001(4) 0.012(3) 0.000(4)
C18 0.040(5) 0.055(5) 0.041(4) 0.022(4) 0.007(4) -0.008(4)
C19 0.042(5) 0.068(6) 0.051(5) 0.008(4) 0.023(4) -0.010(4)
C20 0.025(4) 0.038(4) 0.035(4) -0.002(4) 0.007(3) -0.006(4)
C21 0.028(4) 0.038(4) 0.029(4) 0.007(4) 0.011(3) 0.006(4)
C22 0.030(4) 0.035(4) 0.039(4) 0.004(4) 0.015(4) -0.002(3)
C23 0.035(5) 0.062(6) 0.040(4) 0.004(4) 0.019(4) 0.003(4)
C24 0.039(5) 0.065(6) 0.028(4) 0.007(4) 0.010(4) -0.005(4)
O7 0.034(3) 0.042(3) 0.030(3) 0.003(2) 0.014(2) 0.002(2)
O8 0.052(3) 0.028(3) 0.029(3) 0.001(2) 0.015(2) 0.003(2)
O9 0.066(3) 0.025(3) 0.026(3) -0.002(2) 0.023(2) 0.001(2)
O10 0.043(3) 0.034(3) 0.031(3) -0.003(2) 0.010(2) 0.005(3)
O11 0.043(3) 0.035(3) 0.023(2) 0.005(2) 0.000(2) 0.010(3)
O12 0.033(3) 0.042(3) 0.034(3) 0.000(2) 0.012(2) 0.001(2)
N5 0.030(4) 0.045(4) 0.036(3) 0.004(3) 0.011(3) 0.005(3)
N6 0.025(3) 0.032(3) 0.022(3) 0.004(2) 0.010(2) 0.001(3)
N7 0.028(3) 0.033(3) 0.020(3) 0.004(2) 0.006(2) 0.000(3)
N8N 0.036(3) 0.037(4) 0.028(3) -0.003(3) 0.013(3) 0.003(3)
C25 0.038(5) 0.049(5) 0.023(4) 0.008(4) 0.001(3) 0.010(4)
C26 0.039(5) 0.066(6) 0.029(4) 0.015(4) 0.015(4) 0.011(4)
C27 0.025(4) 0.047(5) 0.031(4) 0.004(4) 0.009(3) 0.003(4)
C28 0.027(4) 0.039(5) 0.020(4) 0.001(3) 0.006(3) 0.002(3)
C29 0.035(5) 0.030(4) 0.028(4) -0.005(3) 0.012(4) -0.008(3)
C30 0.027(4) 0.038(5) 0.032(4) 0.001(3) 0.012(3) 0.001(3)
C31 0.026(4) 0.028(4) 0.033(4) 0.004(3) 0.015(3) 0.001(3)
C32 0.032(4) 0.025(4) 0.025(3) 0.003(3) 0.013(3) 0.005(3)
C33 0.035(4) 0.024(4) 0.021(3) 0.008(3) 0.011(3) 0.008(3)
C34 0.034(4) 0.027(4) 0.036(4) 0.004(3) 0.016(3) 0.000(3)
C35 0.059(5) 0.022(4) 0.028(4) 0.002(3) 0.020(4) 0.006(4)
C36 0.042(5) 0.063(6) 0.031(4) -0.002(4) 0.013(4) 0.009(4)
C37 0.033(4) 0.026(4) 0.030(4) 0.002(3) 0.013(3) 0.007(3)
C38 0.033(4) 0.028(4) 0.023(3) -0.002(3) 0.009(3) -0.003(3)
C39 0.033(4) 0.028(4) 0.019(3) 0.006(3) 0.008(3) 0.006(3)
C40 0.027(4) 0.034(4) 0.025(3) 0.004(3) 0.011(3) 0.002(3)
C41 0.025(4) 0.044(5) 0.019(4) -0.005(3) 0.002(3) -0.014(4)
C42 0.056(5) 0.030(4) 0.035(4) 0.002(4) 0.013(4) 0.016(4)
C43 0.040(5) 0.044(5) 0.037(4) 0.003(4) 0.013(4) 0.009(4)
C44 0.032(4) 0.025(4) 0.030(4) 0.002(3) 0.016(3) 0.001(3)
C45 0.040(4) 0.031(4) 0.027(4) -0.004(3) 0.015(3) 0.001(4)
C46 0.029(4) 0.039(5) 0.031(4) 0.001(3) 0.013(3) 0.003(4)
C47 0.045(5) 0.047(5) 0.034(4) -0.006(4) 0.015(4) -0.004(4)
C48 0.060(5) 0.032(5) 0.027(4) -0.005(3) 0.023(4) 0.002(4)
S1S 0.0368(11) 0.0351(11) 0.0360(10) -0.0025(9) 0.0141(9) -0.0029(10)
O1S 0.039(3) 0.038(3) 0.041(3) 0.008(2) 0.015(2) 0.004(2)
C1S 0.031(4) 0.038(5) 0.037(4) -0.003(4) 0.008(3) 0.000(3)
C2S 0.045(5) 0.039(5) 0.036(4) -0.003(4) 0.018(4) 0.007(4)
S2S 0.0387(11) 0.0274(10) 0.0346(10) 0.0004(9) 0.0146(8) 0.0016(9)
O2S 0.037(3) 0.024(3) 0.040(3) -0.008(2) 0.015(2) -0.006(2)
C3S 0.059(5) 0.046(5) 0.041(4) 0.020(4) 0.024(4) 0.012(4)
C4S 0.027(4) 0.056(5) 0.042(4) 0.005(4) 0.015(3) 0.003(4)

loop_
_atom_type_symbol
_atom_type_description
_atom_type_scat_dispersion_real
_atom_type_scat_dispersion_imag
_atom_type_scat_source
C C 0.0033 0.0000 'International Tables Vol C Tables 4.2.6.8 and 6.1.1.4'
H H 0.0000 0.0000 'International Tables Vol C Tables 4.2.6.8 and 6.1.1.4'
N N 0.0061 0.0000 'International Tables Vol C Tables 4.2.6.8 and 6.1.1.4'
O O 0.0106 0.0000 'International Tables Vol C Tables 4.2.6.8 and 6.1.1.4'
S S 0.1246 0.0000 'International Tables Vol C Tables 4.2.6.8 and 6.1.1.4'

loop_
_geom_angle_atom_site_label_1
_geom_angle_atom_site_label_2
_geom_angle_atom_site_label_3
_geom_angle
C10 O3 C11 115.5(6)
C17 O5 C18 117.0(5)
C1 N1 C4 110.9(5)
C1 N1 H1N 124.6
C4 N1 H1N 124.6
C5 N2 C6 130.2(5)
C5 N2 C9 116.1(5)
C6 N2 C9 113.4(5)
C20 N3 C14 129.3(5)
C20 N3 C15 117.2(5)
C14 N3 C15 111.7(5)
C24 N4 C21 111.6(6)
C24 N4 H4N 124.2
C21 N4 H4N 124.2
N1 C1 C2 107.4(6)
N1 C1 H1 126.3
C2 C1 H1 126.3
C1 C2 C3 107.7(6)
C1 C2 H2 126.1
C3 C2 H2 126.1
C4 C3 C2 107.8(6)
C4 C3 H3 126.1
C2 C3 H3 126.1
N1 C4 C3 106.2(5)
N1 C4 C5 116.2(5)
C3 C4 C5 137.6(6)
O1 C5 N2 120.1(6)
O1 C5 C4 120.1(6)
N2 C5 C4 119.7(6)
N2 C6 C7 102.9(5)
N2 C6 H6A 111.2
C7 C6 H6A 111.2
N2 C6 H6B 111.2
C7 C6 H6B 111.2
H6A C6 H6B 109.1
C13 C7 C8 113.0(5)
C13 C7 C6 113.8(5)
C8 C7 C6 102.7(5)
C13 C7 H7 109.0
C8 C7 H7 109.0
C6 C7 H7 109.0
C9 C8 C7 105.3(5)
C9 C8 H8A 110.7
C7 C8 H8A 110.7
C9 C8 H8B 110.7
C7 C8 H8B 110.7
H8A C8 H8B 108.8
N2 C9 C10 112.6(5)
N2 C9 C8 103.2(5)
C10 C9 C8 109.7(5)
N2 C9 H9 110.4
C10 C9 H9 110.4
C8 C9 H9 110.4
O2 C10 O3 125.3(7)
O2 C10 C9 126.9(6)
O3 C10 C9 107.6(6)
C12A C11 C12 47.7(9)
C12A C11 O3 115.4(8)
C12 C11 O3 104.5(10)
C12A C11 H11A 132.5
C12 C11 H11A 110.8
O3 C11 H11A 110.8
C12A C11 H11B 63.6
C12 C11 H11B 110.8
O3 C11 H11B 110.8
H11A C11 H11B 108.9
C12A C11 H11C 108.4
C12 C11 H11C 68.8
O3 C11 H11C 108.4
H11B C11 H11C 139.1
C12A C11 H11D 108.4
C12 C11 H11D 146.0
O3 C11 H11D 108.4
H11A C11 H11D 64.6
H11B C11 H11D 48.8
H11C C11 H11D 107.5
C11 C12 H12A 109.5
C11 C12 H12B 109.5
H12A C12 H12B 109.5
C11 C12 H12C 109.5
H12A C12 H12C 109.5
H12B C12 H12C 109.5
C11 C12A H12D 109.5
C11 C12A H12E 109.5
H12D C12A H12E 109.5
C11 C12A H12F 109.5
H12D C12A H12F 109.5
H12E C12A H12F 109.5
C7 C13 C14 116.2(5)
C7 C13 C16 111.4(5)
C14 C13 C16 102.5(5)
C7 C13 H13 108.8
C14 C13 H13 108.8
C16 C13 H13 108.8
N3 C14 C13 104.6(5)
N3 C14 H14A 110.8
C13 C14 H14A 110.8
N3 C14 H14B 110.8
C13 C14 H14B 110.8
H14A C14 H14B 108.9
N3 C15 C17 115.2(5)
N3 C15 C16 103.7(5)
C17 C15 C16 110.4(6)
N3 C15 H15 109.1
C17 C15 H15 109.1
C16 C15 H15 109.1
C15 C16 C13 103.6(5)
C15 C16 H16A 111.0
C13 C16 H16A 111.0
C15 C16 H16B 111.0
C13 C16 H16B 111.0
H16A C16 H16B 109.0
O4 C17 O5 124.3(7)
O4 C17 C15 122.6(7)
O5 C17 C15 113.0(6)
O5 C18 C19 112.1(6)
O5 C18 H18A 109.2
C19 C18 H18A 109.2
O5 C18 H18B 109.2
C19 C18 H18B 109.2
H18A C18 H18B 107.9
C18 C19 H19A 109.5
C18 C19 H19B 109.5
H19A C19 H19B 109.5
C18 C19 H19C 109.5
H19A C19 H19C 109.5
H19B C19 H19C 109.5
O6 C20 N3 119.7(6)
O6 C20 C21 119.8(6)
N3 C20 C21 120.4(6)
N4 C21 C22 106.5(6)
N4 C21 C20 118.7(6)
C22 C21 C20 134.5(6)
C21 C22 C23 106.1(6)
C21 C22 H22 126.9
C23 C22 H22 126.9
C24 C23 C22 108.4(6)
C24 C23 H23 125.8
C22 C23 H23 125.8
N4 C24 C23 107.3(6)
N4 C24 H24 126.3
C23 C24 H24 126.3
C34 O9 C35 116.9(5)
C41 O11 C42 116.9(5)
C25 N5 C28 111.0(6)
C25 N5 H5N 124.5
C28 N5 H5N 124.5
C29 N6 C30 127.9(5)
C29 N6 C33 119.3(5)
C30 N6 C33 112.5(5)
C44 N7 C39 117.5(5)
C44 N7 C38 128.9(5)
C39 N7 C38 111.7(5)
C48 N8N C45 109.8(5)
C48 N8N H8 125.1
C45 N8N H8 125.1
N5 C25 C26 107.7(6)
N5 C25 H25 126.2
C26 C25 H25 126.2
C25 C26 C27 107.2(6)
C25 C26 H26 126.4
C27 C26 H26 126.4
C28 C27 C26 108.6(6)
C28 C27 H27 125.7
C26 C27 H27 125.7
N5 C28 C27 105.5(5)
N5 C28 C29 116.9(6)
C27 C28 C29 137.6(6)
O7 C29 N6 119.9(6)
O7 C29 C28 119.5(6)
N6 C29 C28 120.6(6)
N6 C30 C31 103.9(5)
N6 C30 H30A 111.0
C31 C30 H30A 111.0
N6 C30 H30B 111.0
C31 C30 H30B 111.0
H30A C30 H30B 109.0
C37 C31 C30 116.2(5)
C37 C31 C32 111.5(5)
C30 C31 C32 103.3(5)
C37 C31 H31 108.5
C30 C31 H31 108.5
C32 C31 H31 108.5
C33 C32 C31 104.7(5)
C33 C32 H32A 110.8
C31 C32 H32A 110.8
C33 C32 H32B 110.8
C31 C32 H32B 110.8
H32A C32 H32B 108.9
N6 C33 C32 104.3(5)
N6 C33 C34 113.6(5)
C32 C33 C34 108.1(5)
N6 C33 H33 110.2
C32 C33 H33 110.2
C34 C33 H33 110.2
O8 C34 O9 124.4(6)
O8 C34 C33 128.0(6)
O9 C34 C33 107.5(6)
O9 C35 C36 109.4(5)
O9 C35 H35A 109.8
C36 C35 H35A 109.8
O9 C35 H35B 109.8
C36 C35 H35B 109.8
H35A C35 H35B 108.3
C35 C36 H36A 109.5
C35 C36 H36B 109.5
H36A C36 H36B 109.5
C35 C36 H36C 109.5
H36A C36 H36C 109.5
H36B C36 H36C 109.5
C31 C37 C40 114.4(5)
C31 C37 C38 116.7(5)
C40 C37 C38 102.0(5)
C31 C37 H37 107.8
C40 C37 H37 107.8
C38 C37 H37 107.8
N7 C38 C37 103.5(5)
N7 C38 H38A 111.1
C37 C38 H38A 111.1
N7 C38 H38B 111.1
C37 C38 H38B 111.1
H38A C38 H38B 109.0
N7 C39 C41 113.8(5)
N7 C39 C40 103.8(5)
C41 C39 C40 111.4(5)
N7 C39 H39 109.2
C41 C39 H39 109.2
C40 C39 H39 109.2
C39 C40 C37 103.7(5)
C39 C40 H40A 111.0
C37 C40 H40A 111.0
C39 C40 H40B 111.0
C37 C40 H40B 111.0
H40A C40 H40B 109.0
O10 C41 O11 124.6(6)
O10 C41 C39 129.0(6)
O11 C41 C39 106.2(6)
O11 C42 C43 105.4(5)
O11 C42 H42A 110.7
C43 C42 H42A 110.7
O11 C42 H42B 110.7
C43 C42 H42B 110.7
H42A C42 H42B 108.8
C42 C43 H43A 109.5
C42 C43 H43B 109.5
H43A C43 H43B 109.5
C42 C43 H43C 109.5
H43A C43 H43C 109.5
H43B C43 H43C 109.5
O12 C44 N7 118.8(6)
O12 C44 C45 119.6(6)
N7 C44 C45 121.5(6)
N8N C45 C46 107.3(5)
N8N C45 C44 115.9(6)
C46 C45 C44 136.6(6)
C45 C46 C47 106.5(6)
C45 C46 H46 126.7
C47 C46 H46 126.7
C48 C47 C46 108.3(6)
C48 C47 H47 125.9
C46 C47 H47 125.9
N8N C48 C47 108.1(6)
N8N C48 H48 126.0
C47 C48 H48 126.0
O1S S1S C1S 105.9(3)
O1S S1S C2S 107.6(3)
C1S S1S C2S 96.7(3)
S1S C1S H1S1 109.5
S1S C1S H1S2 109.5
H1S1 C1S H1S2 109.5
S1S C1S H1S3 109.5
H1S1 C1S H1S3 109.5
H1S2 C1S H1S3 109.5
S1S C2S H2S1 109.5
S1S C2S H2S2 109.5
H2S1 C2S H2S2 109.5
S1S C2S H2S3 109.5
H2S1 C2S H2S3 109.5
H2S2 C2S H2S3 109.5
O2S S2S C4S 104.2(3)
O2S S2S C3S 106.4(3)
C4S S2S C3S 97.6(3)
S2S C3S H3S1 109.5
S2S C3S H3S2 109.5
H3S1 C3S H3S2 109.5
S2S C3S H3S3 109.5
H3S1 C3S H3S3 109.5
H3S2 C3S H3S3 109.5
S2S C4S H4S1 109.5
S2S C4S H4S2 109.5
H4S1 C4S H4S2 109.5
S2S C4S H4S3 109.5
H4S1 C4S H4S3 109.5
H4S2 C4S H4S3 109.5

loop_
_geom_bond_atom_site_label_1
_geom_bond_atom_site_label_2
_geom_bond_distance
O1 C5 1.241(7)
O2 C10 1.191(8)
O3 C10 1.360(7)
O3 C11 1.466(8)
O4 C17 1.223(7)
O5 C17 1.341(8)
O5 C18 1.465(8)
O6 C20 1.250(7)
N1 C1 1.371(7)
N1 C4 1.383(7)
N1 H1N 0.8800
N2 C5 1.380(7)
N2 C6 1.470(7)
N2 C9 1.470(7)
N3 C20 1.352(8)
N3 C14 1.476(7)
N3 C15 1.477(7)
N4 C24 1.360(7)
N4 C21 1.366(7)
N4 H4N 0.8800
C1 C2 1.375(9)
C1 H1 0.9500
C2 C3 1.424(8)
C2 H2 0.9500
C3 C4 1.393(9)
C3 H3 0.9500
C4 C5 1.478(8)
C6 C7 1.553(8)
C6 H6A 0.9900
C6 H6B 0.9900
C7 C13 1.519(8)
C7 C8 1.537(8)
C7 H7 1.0000
C8 C9 1.541(8)
C8 H8A 0.9900
C8 H8B 0.9900
C9 C10 1.526(9)
C9 H9 1.0000
C11 C12A 1.408(12)
C11 C12 1.441(16)
C11 H11A 0.9900
C11 H11B 0.9900
C11 H11C 0.9900
C11 H11D 0.9900
C12 H12A 0.9800
C12 H12B 0.9800
C12 H12C 0.9800
C12A H12D 0.9800
C12A H12E 0.9800
C12A H12F 0.9800
C13 C14 1.537(8)
C13 C16 1.553(8)
C13 H13 1.0000
C14 H14A 0.9900
C14 H14B 0.9900
C15 C17 1.512(9)
C15 C16 1.540(8)
C15 H15 1.0000
C16 H16A 0.9900
C16 H16B 0.9900
C18 C19 1.508(9)
C18 H18A 0.9900
C18 H18B 0.9900
C19 H19A 0.9800
C19 H19B 0.9800
C19 H19C 0.9800
C20 C21 1.470(8)
C21 C22 1.405(9)
C22 C23 1.433(9)
C22 H22 0.9500
C23 C24 1.363(9)
C23 H23 0.9500
C24 H24 0.9500
O7 C29 1.261(7)
O8 C34 1.213(8)
O9 C34 1.354(7)
O9 C35 1.482(7)
O10 C41 1.204(8)
O11 C41 1.372(7)
O11 C42 1.460(7)
O12 C44 1.254(7)
N5 C25 1.362(7)
N5 C28 1.375(7)
N5 H5N 0.8800
N6 C29 1.356(8)
N6 C30 1.475(8)
N6 C33 1.474(7)
N7 C44 1.362(7)
N7 C39 1.471(7)
N7 C38 1.479(7)
N8N C48 1.361(7)
N8N C45 1.386(7)
N8N H8 0.8800
C25 C26 1.383(9)
C25 H25 0.9500
C26 C27 1.400(8)
C26 H26 0.9500
C27 C28 1.402(8)
C27 H27 0.9500
C28 C29 1.470(8)
C30 C31 1.521(8)
C30 H30A 0.9900
C30 H30B 0.9900
C31 C37 1.509(8)
C31 C32 1.563(8)
C31 H31 1.0000
C32 C33 1.508(8)
C32 H32A 0.9900
C32 H32B 0.9900
C33 C34 1.526(9)
C33 H33 1.0000
C35 C36 1.509(9)
C35 H35A 0.9900
C35 H35B 0.9900
C36 H36A 0.9800
C36 H36B 0.9800
C36 H36C 0.9800
C37 C40 1.537(8)
C37 C38 1.557(8)
C37 H37 1.0000
C38 H38A 0.9900
C38 H38B 0.9900
C39 C41 1.516(9)
C39 C40 1.527(8)
C39 H39 1.0000
C40 H40A 0.9900
C40 H40B 0.9900
C42 C43 1.512(8)
C42 H42A 0.9900
C42 H42B 0.9900
C43 H43A 0.9800
C43 H43B 0.9800
C43 H43C 0.9800
C44 C45 1.467(8)
C45 C46 1.399(8)
C46 C47 1.417(8)
C46 H46 0.9500
C47 C48 1.376(9)
C47 H47 0.9500
C48 H48 0.9500
S1S O1S 1.514(5)
S1S C1S 1.783(7)
S1S C2S 1.792(6)
C1S H1S1 0.9800
C1S H1S2 0.9800
C1S H1S3 0.9800
C2S H2S1 0.9800
C2S H2S2 0.9800
C2S H2S3 0.9800
S2S O2S 1.523(4)
S2S C4S 1.784(6)
S2S C3S 1.801(6)
C3S H3S1 0.9800
C3S H3S2 0.9800
C3S H3S3 0.9800
C4S H4S1 0.9800
C4S H4S2 0.9800
C4S H4S3 0.9800
